data_7715061
loop_
_publ_author_name
'Wei, Wenwen'
'Wang, Ai'
'Lu, Liping'
'Yuan, Caixia'
'Feng, Sisi'
'Englert, Ulli'
'Ma, Shengqian'

_publ_section_title
;
 Luminescent lanthanide complexes based on
 4,5-di(3,5-dicarboxylphenoxy)phthalic acid as enhanced fluorescence
 probes for highly selective detection of lead(II) ions in water.
;
_journal_issue 8
_journal_name_full 'Dalton transactions (Cambridge, England : 2003)'
_journal_page_first 3825
_journal_page_last 3835
_journal_paper_doi 10.1039/d3dt04118b
_journal_volume 53
_journal_year 2024
_chemical_formula_moiety 'C24 H13 O15 Tb, H2 O'
_chemical_formula_sum 'C24 H14 O15.5 Tb'
_chemical_formula_weight 709.27
_space_group_crystal_system triclinic
_space_group_IT_number 2
_space_group_name_Hall '-P 1'
_space_group_name_H-M_alt 'P -1'
_atom_sites_solution_hydrogens mixed
_atom_sites_solution_primary dual
_audit_creation_method SHELXL-2019/3
_audit_update_record
;
2024-01-28 deposited with the CCDC.	2024-01-30 downloaded from the CCDC.
;
_cell_angle_alpha 101.839(15)
_cell_angle_beta 90.238(15)
_cell_angle_gamma 107.084(15)
_cell_formula_units_Z 2
_cell_length_a 7.496(3)
_cell_length_b 10.785(5)
_cell_length_c 15.434(7)
_cell_measurement_reflns_used 6069
_cell_measurement_temperature 293(2)
_cell_measurement_theta_max 28.30
_cell_measurement_theta_min 2.67
_cell_volume 1164.6(9)
_computing_cell_refinement APEX3
_computing_data_collection APEX2
_computing_data_reduction APEX3
_computing_molecular_graphics 'Bruker SHELXTL'
_computing_publication_material 'Bruker SHELXTL'
_computing_structure_refinement 'SHELXL-2019/2 (Sheldrick, 2019)'
_computing_structure_solution 'SHELXT 2018/2 (Sheldrick, 2018)'
_diffrn_ambient_temperature 293(2)
_diffrn_measured_fraction_theta_full 0.967
_diffrn_measured_fraction_theta_max 0.959
_diffrn_measurement_device_type 'Bruker APEX-II CCD'
_diffrn_measurement_method '\f and \w scans'
_diffrn_radiation_type MoK\a
_diffrn_radiation_wavelength 0.71073
_diffrn_reflns_av_R_equivalents 0.0460
_diffrn_reflns_av_unetI/netI 0.0661
_diffrn_reflns_Laue_measured_fraction_full 0.967
_diffrn_reflns_Laue_measured_fraction_max 0.959
_diffrn_reflns_limit_h_max 8
_diffrn_reflns_limit_h_min -10
_diffrn_reflns_limit_k_max 14
_diffrn_reflns_limit_k_min -14
_diffrn_reflns_limit_l_max 20
_diffrn_reflns_limit_l_min -20
_diffrn_reflns_number 12498
_diffrn_reflns_point_group_measured_fraction_full 0.967
_diffrn_reflns_point_group_measured_fraction_max 0.959
_diffrn_reflns_theta_full 25.242
_diffrn_reflns_theta_max 28.462
_diffrn_reflns_theta_min 2.665
_exptl_absorpt_coefficient_mu 3.124
_exptl_absorpt_correction_T_max 0.7457
_exptl_absorpt_correction_T_min 0.6267
_exptl_absorpt_correction_type multi-scan
_exptl_absorpt_process_details
;
SADABS-2016/2 (Bruker,2016/2) was used for absorption correction.
wR2(int) was 0.0782 before and 0.0547 after correction.
The Ratio of minimum to maximum transmission is 0.8404.
The \l/2 correction factor is Not present.
;
_exptl_crystal_colour colourless
_exptl_crystal_density_diffrn 2.023
_exptl_crystal_description block
_exptl_crystal_F_000 694
_exptl_crystal_size_max 0.120
_exptl_crystal_size_mid 0.110
_exptl_crystal_size_min 0.100
_refine_diff_density_max 1.271
_refine_diff_density_min -1.166
_refine_diff_density_rms 0.169
_refine_ls_extinction_method none
_refine_ls_goodness_of_fit_ref 1.082
_refine_ls_hydrogen_treatment constr
_refine_ls_matrix_type full
_refine_ls_number_parameters 370
_refine_ls_number_reflns 5621
_refine_ls_number_restraints 30
_refine_ls_restrained_S_all 1.088
_refine_ls_R_factor_all 0.0493
_refine_ls_R_factor_gt 0.0374
_refine_ls_shift/su_max 0.000
_refine_ls_shift/su_mean 0.000
_refine_ls_structure_factor_coef Fsqd
_refine_ls_weighting_details 'w=1/[\s^2^(Fo^2^)+(0.0250P)^2^+1.6000P] where P=(Fo^2^+2Fc^2^)/3'
_refine_ls_weighting_scheme calc
_refine_ls_wR_factor_gt 0.0799
_refine_ls_wR_factor_ref 0.0861
_reflns_Friedel_coverage 0.000
_reflns_number_gt 4786
_reflns_number_total 5621
_reflns_threshold_expression 'I > 2\s(I)'
_cod_data_source_file d3dt04118b2.cif
_cod_data_source_block 5
_cod_depositor_comments 'Adding full bibliography for 7715060--7715063.cif.'
_cod_original_formula_sum 'C24 H14 O15.50 Tb'
_cod_database_code 7715061
_shelx_shelxl_version_number 2019/3
_shelx_space_group_comment
;
The symmetry employed for this shelxl refinement is uniquely defined
by the following loop, which should always be used as a source of
symmetry information in preference to the above space-group names.
They are only intended as comments.
;
_shelx_estimated_absorpt_t_min 0.706
_shelx_estimated_absorpt_t_max 0.745

loop_
_space_group_symop_operation_xyz
'x, y, z'
'-x, -y, -z'

loop_
_atom_site_label
_atom_site_type_symbol
_atom_site_fract_x
_atom_site_fract_y
_atom_site_fract_z
_atom_site_U_iso_or_equiv
_atom_site_adp_type
_atom_site_occupancy
_atom_site_site_symmetry_order
_atom_site_calc_flag
_atom_site_refinement_flags_posn
_atom_site_refinement_flags_adp
_atom_site_refinement_flags_occupancy
_atom_site_disorder_assembly
_atom_site_disorder_group
Tb1 Tb 0.53040(3) 0.29356(2) 0.03809(2) 0.01769(7) Uani 1 1 d . . . . .
O1 O 0.8103(6) 1.2442(4) 0.0764(2) 0.0364(9) Uani 1 1 d . . . . .
O2 O 0.6215(5) 1.2643(4) 0.1817(2) 0.0331(9) Uani 1 1 d . . . . .
O3 O 1.3276(5) 1.3821(4) 0.1311(2) 0.0303(8) Uani 1 1 d . . . . .
O4 O 1.1020(5) 1.4731(3) 0.1667(3) 0.0330(9) Uani 1 1 d . . . . .
H4 H 1.162591 1.526892 0.139106 0.049 Uiso 1 1 d R U . . .
O5 O 1.3101(8) 0.7505(4) 0.5216(2) 0.0550(14) Uani 1 1 d . . . . .
H5 H 1.280130 0.690388 0.548699 0.082 Uiso 1 1 d R U . . .
O6 O 1.2999(8) 0.5857(4) 0.4068(3) 0.0605(15) Uani 1 1 d . . . . .
O7 O 1.3117(6) 0.6681(3) 0.0976(2) 0.0294(8) Uani 1 1 d . . . . .
O8 O 1.4329(6) 0.8762(3) 0.0892(2) 0.0284(8) Uani 1 1 d . . . . .
O9 O 0.7064(5) 0.7167(3) 0.0646(2) 0.0271(8) Uani 1 1 d . . . . .
O10 O 0.6875(5) 0.5121(3) 0.0805(2) 0.0285(8) Uani 1 1 d . . . . .
O11 O 0.7632(9) 0.5989(4) 0.4999(3) 0.0656(16) Uani 1 1 d . U . . .
H11 H 0.755224 0.543723 0.531775 0.098 Uiso 1 1 d R U . . .
O12 O 0.7023(9) 0.4303(4) 0.3846(3) 0.0649(15) Uani 1 1 d . U . . .
O13 O 0.8875(5) 1.0046(3) 0.3766(2) 0.0266(8) Uani 1 1 d . . . . .
O14 O 1.2660(5) 1.1252(3) 0.3832(2) 0.0266(8) Uani 1 1 d . . . . .
O15 O 0.3227(6) 0.0898(4) 0.0594(3) 0.0372(9) Uani 1 1 d . . . . .
H15A H 0.287331 0.091064 0.004075 0.056 Uiso 1 1 d R U . . .
H15B H 0.378711 0.025824 0.049765 0.056 Uiso 1 1 d R U . . .
C1 C 0.9057(7) 1.2249(4) 0.2200(3) 0.0190(9) Uani 1 1 d . . . . .
C2 C 1.0995(7) 1.2837(4) 0.2226(3) 0.0181(9) Uani 1 1 d . . . . .
C3 C 1.2190(7) 1.2520(5) 0.2777(3) 0.0212(9) Uani 1 1 d . . . . .
H3 H 1.347244 1.293216 0.280590 0.025 Uiso 1 1 calc R U . . .
C4 C 1.1460(7) 1.1583(4) 0.3285(3) 0.0207(9) Uani 1 1 d . . . . .
C5 C 0.9560(7) 1.0987(4) 0.3251(3) 0.0201(9) Uani 1 1 d . . . . .
C6 C 0.8340(7) 1.1340(5) 0.2732(3) 0.0225(10) Uani 1 1 d . . . . .
H6 H 0.705412 1.096997 0.274073 0.027 Uiso 1 1 calc R U . . .
C7 C 0.7708(7) 1.2463(5) 0.1560(3) 0.0215(10) Uani 1 1 d . . . . .
C8 C 1.1860(7) 1.3832(4) 0.1686(3) 0.0203(9) Uani 1 1 d . . . . .
C9 C 1.2926(7) 1.0015(5) 0.3501(3) 0.0211(9) Uani 1 1 d . . . . .
C10 C 1.3143(7) 0.9606(5) 0.2611(3) 0.0221(10) Uani 1 1 d . . . . .
H10 H 1.316263 1.016440 0.222203 0.026 Uiso 1 1 calc R U . . .
C11 C 1.3330(7) 0.8346(5) 0.2302(3) 0.0212(10) Uani 1 1 d . . . . .
C12 C 1.3326(8) 0.7515(5) 0.2883(3) 0.0254(11) Uani 1 1 d . . . . .
H12 H 1.343003 0.666949 0.267091 0.030 Uiso 1 1 calc R U . . .
C13 C 1.3164(7) 0.7956(5) 0.3786(3) 0.0242(10) Uani 1 1 d . . . . .
C14 C 1.2960(7) 0.9213(5) 0.4102(3) 0.0257(11) Uani 1 1 d . . . . .
H14 H 1.284912 0.951134 0.470335 0.031 Uiso 1 1 calc R U . . .
C15 C 1.3582(7) 0.7908(5) 0.1343(3) 0.0230(10) Uani 1 1 d . . . . .
C16 C 1.3081(9) 0.7018(5) 0.4379(3) 0.0316(12) Uani 1 1 d . . . . .
C17 C 0.8382(7) 0.8701(4) 0.3359(3) 0.0213(10) Uani 1 1 d . . . . .
C18 C 0.8116(7) 0.8228(5) 0.2443(3) 0.0239(10) Uani 1 1 d . . . . .
H18 H 0.826629 0.881688 0.206627 0.029 Uiso 1 1 calc R U . . .
C19 C 0.7623(7) 0.6862(4) 0.2096(3) 0.0204(9) Uani 1 1 d . . . . .
C20 C 0.7411(8) 0.5982(5) 0.2656(3) 0.0254(10) Uani 1 1 d . U . . .
H20 H 0.709740 0.507271 0.242240 0.030 Uiso 1 1 calc R U . . .
C21 C 0.7673(8) 0.6470(5) 0.3570(3) 0.0279(10) Uani 1 1 d . U . . .
C22 C 0.8159(8) 0.7834(5) 0.3925(3) 0.0267(10) Uani 1 1 d . U . . .
H22 H 0.833169 0.815627 0.453571 0.032 Uiso 1 1 calc R U . . .
C23 C 0.7173(7) 0.6341(5) 0.1106(3) 0.0210(9) Uani 1 1 d . . . . .
C24 C 0.7429(10) 0.5507(5) 0.4160(3) 0.0408(13) Uani 1 1 d . U . . .
O16 O 1.0048(11) 0.9055(8) 0.0179(6) 0.048(2) Uani 0.5 1 d . . P . .
H16A H 1.057489 0.971115 0.059848 0.072 Uiso 0.5 1 d R U P . .
H16B H 0.952049 0.843165 0.043668 0.072 Uiso 0.5 1 d R U P . .

loop_
_atom_site_aniso_label
_atom_site_aniso_U_11
_atom_site_aniso_U_22
_atom_site_aniso_U_33
_atom_site_aniso_U_23
_atom_site_aniso_U_13
_atom_site_aniso_U_12
Tb1 0.02598(12) 0.01590(11) 0.01343(10) 0.00593(8) 0.00167(8) 0.00781(9)
O1 0.040(2) 0.061(3) 0.0219(16) 0.0180(18) 0.0066(16) 0.030(2)
O2 0.032(2) 0.053(2) 0.0252(17) 0.0203(18) 0.0066(16) 0.0206(19)
O3 0.035(2) 0.032(2) 0.0326(18) 0.0164(16) 0.0149(16) 0.0156(17)
O4 0.034(2) 0.0282(19) 0.050(2) 0.0257(18) 0.0141(18) 0.0175(17)
O5 0.119(5) 0.037(2) 0.0206(18) 0.0160(18) 0.009(2) 0.034(3)
O6 0.133(5) 0.027(2) 0.033(2) 0.0138(19) 0.014(3) 0.036(3)
O7 0.050(2) 0.0185(17) 0.0204(15) 0.0050(14) 0.0147(16) 0.0109(17)
O8 0.051(2) 0.0171(16) 0.0192(15) 0.0051(14) 0.0118(16) 0.0130(16)
O9 0.036(2) 0.0281(18) 0.0219(16) 0.0125(15) -0.0012(15) 0.0127(16)
O10 0.041(2) 0.0154(16) 0.0236(16) 0.0002(14) 0.0030(16) 0.0027(15)
O11 0.143(5) 0.031(2) 0.0237(19) 0.0143(18) -0.001(3) 0.022(3)
O12 0.142(5) 0.0200(19) 0.032(2) 0.0135(18) -0.002(3) 0.018(3)
O13 0.049(2) 0.0128(15) 0.0173(15) 0.0055(13) 0.0039(15) 0.0058(16)
O14 0.043(2) 0.0241(17) 0.0180(15) 0.0016(14) -0.0055(15) 0.0210(17)
O15 0.040(2) 0.028(2) 0.047(2) 0.0188(18) 0.0033(19) 0.0093(18)
C1 0.025(2) 0.016(2) 0.0190(19) 0.0037(18) -0.0009(18) 0.0101(19)
C2 0.024(2) 0.015(2) 0.021(2) 0.0088(18) 0.0045(18) 0.0110(19)
C3 0.026(2) 0.023(2) 0.019(2) 0.0078(19) 0.0025(19) 0.011(2)
C4 0.033(3) 0.018(2) 0.0145(18) 0.0007(18) -0.0016(19) 0.015(2)
C5 0.033(3) 0.015(2) 0.0151(19) 0.0051(17) 0.0035(19) 0.011(2)
C6 0.024(2) 0.020(2) 0.023(2) 0.0068(19) 0.0003(19) 0.004(2)
C7 0.027(2) 0.020(2) 0.022(2) 0.0116(19) -0.0009(19) 0.009(2)
C8 0.026(2) 0.019(2) 0.0179(19) 0.0096(18) -0.0005(19) 0.006(2)
C9 0.021(2) 0.022(2) 0.023(2) 0.006(2) -0.0007(19) 0.011(2)
C10 0.030(3) 0.025(2) 0.018(2) 0.0101(19) 0.0004(19) 0.014(2)
C11 0.032(3) 0.021(2) 0.0148(19) 0.0025(18) 0.0068(19) 0.014(2)
C12 0.041(3) 0.017(2) 0.022(2) 0.0062(19) 0.005(2) 0.013(2)
C13 0.034(3) 0.022(2) 0.022(2) 0.010(2) 0.005(2) 0.013(2)
C14 0.035(3) 0.031(3) 0.020(2) 0.012(2) 0.003(2) 0.019(2)
C15 0.037(3) 0.020(2) 0.018(2) 0.0075(19) 0.003(2) 0.015(2)
C16 0.054(4) 0.026(3) 0.021(2) 0.014(2) 0.005(2) 0.014(3)
C17 0.029(3) 0.019(2) 0.021(2) 0.0107(19) 0.0016(19) 0.010(2)
C18 0.033(3) 0.022(2) 0.019(2) 0.013(2) 0.003(2) 0.007(2)
C19 0.027(2) 0.017(2) 0.019(2) 0.0066(18) 0.0041(19) 0.008(2)
C20 0.044(3) 0.013(2) 0.018(2) 0.0042(18) 0.001(2) 0.007(2)
C21 0.051(3) 0.018(2) 0.0183(19) 0.0125(18) 0.002(2) 0.010(2)
C22 0.043(3) 0.020(2) 0.019(2) 0.0115(19) 0.001(2) 0.008(2)
C23 0.024(2) 0.020(2) 0.019(2) 0.0073(19) -0.0003(19) 0.004(2)
C24 0.082(4) 0.022(2) 0.022(2) 0.012(2) 0.002(2) 0.018(3)
O16 0.032(5) 0.031(4) 0.071(6) 0.001(4) 0.001(4) 0.003(4)

loop_
_atom_type_symbol
_atom_type_description
_atom_type_scat_dispersion_real
_atom_type_scat_dispersion_imag
_atom_type_scat_source
C C 0.0033 0.0016 'International Tables Vol C Tables 4.2.6.8 and 6.1.1.4'
H H 0.0000 0.0000 'International Tables Vol C Tables 4.2.6.8 and 6.1.1.4'
O O 0.0106 0.0060 'International Tables Vol C Tables 4.2.6.8 and 6.1.1.4'
Tb Tb -0.1723 4.1537 'International Tables Vol C Tables 4.2.6.8 and 6.1.1.4'

loop_
_geom_angle_atom_site_label_1
_geom_angle_atom_site_label_2
_geom_angle_atom_site_label_3
_geom_angle
_geom_angle_site_symmetry_1
_geom_angle_site_symmetry_3
_geom_angle_publ_flag
O10 Tb1 O9 104.57(13) . 2_665 ?
O10 Tb1 O3 75.95(13) . 1_445 ?
O9 Tb1 O3 78.43(13) 2_665 1_445 ?
O10 Tb1 O15 153.90(13) . . ?
O9 Tb1 O15 84.07(13) 2_665 . ?
O3 Tb1 O15 81.93(13) 1_445 . ?
O10 Tb1 O1 88.83(15) . 1_545 ?
O9 Tb1 O1 151.53(12) 2_665 1_545 ?
O3 Tb1 O1 129.72(12) 1_445 1_545 ?
O15 Tb1 O1 94.87(14) . 1_545 ?
O10 Tb1 O2 88.90(13) . 1_545 ?
O9 Tb1 O2 149.11(13) 2_665 1_545 ?
O3 Tb1 O2 78.14(12) 1_445 1_545 ?
O15 Tb1 O2 72.96(14) . 1_545 ?
O1 Tb1 O2 53.54(11) 1_545 1_545 ?
O10 Tb1 O7 79.63(12) . 2_765 ?
O9 Tb1 O7 74.79(13) 2_665 2_765 ?
O3 Tb1 O7 137.53(12) 1_445 2_765 ?
O15 Tb1 O7 126.45(12) . 2_765 ?
O1 Tb1 O7 83.32(12) 1_545 2_765 ?
O2 Tb1 O7 135.69(13) 1_545 2_765 ?
O10 Tb1 O8 130.54(12) . 2_765 ?
O9 Tb1 O8 77.70(12) 2_665 2_765 ?
O3 Tb1 O8 148.25(14) 1_445 2_765 ?
O15 Tb1 O8 75.07(13) . 2_765 ?
O1 Tb1 O8 74.58(13) 1_545 2_765 ?
O2 Tb1 O8 114.52(12) 1_545 2_765 ?
O7 Tb1 O8 52.76(11) 2_765 2_765 ?
O10 Tb1 H15A 162.2 . . ?
O9 Tb1 H15A 64.5 2_665 . ?
O3 Tb1 H15A 87.7 1_445 . ?
O15 Tb1 H15A 21.8 . . ?
O1 Tb1 H15A 107.3 1_545 . ?
O2 Tb1 H15A 94.7 1_545 . ?
O7 Tb1 H15A 109.0 2_765 . ?
O8 Tb1 H15A 63.1 2_765 . ?
C7 O1 Tb1 92.9(3) . 1_565 ?
C7 O2 Tb1 92.7(3) . 1_565 ?
C8 O3 Tb1 157.6(4) . 1_665 ?
C8 O4 H4 109.3 . . ?
C16 O5 H5 110.0 . . ?
C15 O7 Tb1 93.8(3) . 2_765 ?
C15 O8 Tb1 93.3(3) . 2_765 ?
C23 O9 Tb1 129.9(3) . 2_665 ?
C23 O10 Tb1 159.6(3) . . ?
C24 O11 H11 115.5 . . ?
C17 O13 C5 118.9(3) . . ?
C4 O14 C9 113.9(3) . . ?
Tb1 O15 H15A 77.7 . . ?
Tb1 O15 H15B 110.5 . . ?
H15A O15 H15B 102.1 . . ?
C6 C1 C2 119.2(4) . . ?
C6 C1 C7 117.9(4) . . ?
C2 C1 C7 122.6(4) . . ?
C3 C2 C1 120.3(4) . . ?
C3 C2 C8 117.4(4) . . ?
C1 C2 C8 122.2(4) . . ?
C4 C3 C2 119.9(5) . . ?
C4 C3 H3 120.1 . . ?
C2 C3 H3 120.1 . . ?
C5 C4 C3 120.0(4) . . ?
C5 C4 O14 120.1(4) . . ?
C3 C4 O14 119.9(5) . . ?
C4 C5 O13 118.5(4) . . ?
C4 C5 C6 120.7(4) . . ?
O13 C5 C6 120.7(5) . . ?
C1 C6 C5 119.8(5) . . ?
C1 C6 H6 120.1 . . ?
C5 C6 H6 120.1 . . ?
O2 C7 O1 120.7(4) . . ?
O2 C7 C1 119.9(4) . . ?
O1 C7 C1 119.3(4) . . ?
O2 C7 Tb1 60.7(2) . 1_565 ?
O1 C7 Tb1 60.1(2) . 1_565 ?
C1 C7 Tb1 178.2(3) . 1_565 ?
O3 C8 O4 122.6(4) . . ?
O3 C8 C2 121.8(4) . . ?
O4 C8 C2 115.5(4) . . ?
C10 C9 C14 121.5(4) . . ?
C10 C9 O14 120.9(4) . . ?
C14 C9 O14 117.7(4) . . ?
C9 C10 C11 119.1(4) . . ?
C9 C10 H10 120.5 . . ?
C11 C10 H10 120.5 . . ?
C12 C11 C10 120.6(4) . . ?
C12 C11 C15 120.1(4) . . ?
C10 C11 C15 119.2(4) . . ?
C11 C12 C13 119.7(4) . . ?
C11 C12 H12 120.1 . . ?
C13 C12 H12 120.1 . . ?
C12 C13 C14 120.2(4) . . ?
C12 C13 C16 118.1(4) . . ?
C14 C13 C16 121.6(4) . . ?
C9 C14 C13 118.9(4) . . ?
C9 C14 H14 120.5 . . ?
C13 C14 H14 120.5 . . ?
O8 C15 O7 119.3(4) . . ?
O8 C15 C11 119.9(4) . . ?
O7 C15 C11 120.7(4) . . ?
O8 C15 Tb1 60.3(2) . 2_765 ?
O7 C15 Tb1 59.7(2) . 2_765 ?
C11 C15 Tb1 169.8(3) . 2_765 ?
O6 C16 O5 123.7(5) . . ?
O6 C16 C13 120.4(4) . . ?
O5 C16 C13 115.8(4) . . ?
C22 C17 C18 120.7(4) . . ?
C22 C17 O13 115.8(4) . . ?
C18 C17 O13 123.5(4) . . ?
C17 C18 C19 119.4(4) . . ?
C17 C18 H18 120.3 . . ?
C19 C18 H18 120.3 . . ?
C20 C19 C18 120.4(4) . . ?
C20 C19 C23 120.0(4) . . ?
C18 C19 C23 119.4(4) . . ?
C19 C20 C21 119.4(4) . . ?
C19 C20 H20 120.3 . . ?
C21 C20 H20 120.3 . . ?
C20 C21 C22 120.6(4) . . ?
C20 C21 C24 118.6(4) . . ?
C22 C21 C24 120.8(4) . . ?
C17 C22 C21 119.4(4) . . ?
C17 C22 H22 120.3 . . ?
C21 C22 H22 120.3 . . ?
O10 C23 O9 124.7(4) . . ?
O10 C23 C19 117.9(4) . . ?
O9 C23 C19 117.4(4) . . ?
O12 C24 O11 122.2(5) . . ?
O12 C24 C21 120.9(5) . . ?
O11 C24 C21 116.9(5) . . ?
H16A O16 H16B 104.6 . . ?

loop_
_geom_bond_atom_site_label_1
_geom_bond_atom_site_label_2
_geom_bond_distance
_geom_bond_site_symmetry_2
_geom_bond_publ_flag
Tb1 O10 2.258(3) . ?
Tb1 O9 2.337(3) 2_665 ?
Tb1 O3 2.364(3) 1_445 ?
Tb1 O15 2.377(4) . ?
Tb1 O1 2.411(4) 1_545 ?
Tb1 O2 2.425(3) 1_545 ?
Tb1 O7 2.459(3) 2_765 ?
Tb1 O8 2.472(3) 2_765 ?
Tb1 H15A 2.3556 . ?
O1 C7 1.262(5) . ?
O2 C7 1.244(6) . ?
O3 C8 1.214(6) . ?
O4 C8 1.306(5) . ?
O4 H4 0.8198 . ?
O5 C16 1.288(6) . ?
O5 H5 0.8197 . ?
O6 C16 1.229(6) . ?
O7 C15 1.270(6) . ?
O8 C15 1.269(5) . ?
O9 C23 1.267(5) . ?
O10 C23 1.255(5) . ?
O11 C24 1.283(6) . ?
O11 H11 0.8361 . ?
O12 C24 1.234(6) . ?
O13 C17 1.394(5) . ?
O13 C5 1.398(5) . ?
O14 C4 1.397(5) . ?
O14 C9 1.400(5) . ?
O15 H15A 0.8968 . ?
O15 H15B 0.8958 . ?
C1 C6 1.396(6) . ?
C1 C2 1.401(6) . ?
C1 C7 1.508(6) . ?
C2 C3 1.391(6) . ?
C2 C8 1.493(6) . ?
C3 C4 1.392(6) . ?
C3 H3 0.9300 . ?
C4 C5 1.376(7) . ?
C5 C6 1.394(6) . ?
C6 H6 0.9300 . ?
C9 C10 1.380(6) . ?
C9 C14 1.397(6) . ?
C10 C11 1.393(6) . ?
C10 H10 0.9300 . ?
C11 C12 1.392(6) . ?
C11 C15 1.488(6) . ?
C12 C13 1.395(6) . ?
C12 H12 0.9300 . ?
C13 C14 1.396(6) . ?
C13 C16 1.486(6) . ?
C14 H14 0.9300 . ?
C17 C22 1.381(6) . ?
C17 C18 1.393(6) . ?
C18 C19 1.395(6) . ?
C18 H18 0.9300 . ?
C19 C20 1.386(6) . ?
C19 C23 1.516(6) . ?
C20 C21 1.393(6) . ?
C20 H20 0.9300 . ?
C21 C22 1.396(7) . ?
C21 C24 1.490(6) . ?
C22 H22 0.9300 . ?
O16 H16A 0.8499 . ?
O16 H16B 0.8496 . ?

loop_
_geom_hbond_atom_site_label_D
_geom_hbond_atom_site_label_H
_geom_hbond_atom_site_label_A
_geom_hbond_distance_DH
_geom_hbond_distance_HA
_geom_hbond_distance_DA
_geom_hbond_angle_DHA
_geom_hbond_site_symmetry_A
_geom_hbond_publ_flag
O4 H4 O7 0.82 1.84 2.650(5) 169.4 1_565 yes
O5 H5 O12 0.82 1.85 2.637(5) 160.9 2_766 yes
O11 H11 O6 0.84 1.80 2.624(6) 170.9 2_766 yes
O15 H15B O8 0.90 1.98 2.784(5) 148.3 1_445 yes
O16 H16B O9 0.85 2.02 2.759(9) 145.4 . yes
O16 H16A O15 0.85 2.02 2.593(9) 123.5 1_665 yes

loop_
_geom_torsion_atom_site_label_1
_geom_torsion_atom_site_label_2
_geom_torsion_atom_site_label_3
_geom_torsion_atom_site_label_4
_geom_torsion
_geom_torsion_site_symmetry_1
_geom_torsion_site_symmetry_2
_geom_torsion_site_symmetry_3
_geom_torsion_site_symmetry_4
_geom_torsion_publ_flag
C6 C1 C2 C3 -0.1(6) . . . . ?
C7 C1 C2 C3 -174.5(4) . . . . ?
C6 C1 C2 C8 -179.1(4) . . . . ?
C7 C1 C2 C8 6.5(6) . . . . ?
C1 C2 C3 C4 1.9(6) . . . . ?
C8 C2 C3 C4 -179.0(4) . . . . ?
C2 C3 C4 C5 -0.9(6) . . . . ?
C2 C3 C4 O14 179.3(4) . . . . ?
C9 O14 C4 C5 75.4(5) . . . . ?
C9 O14 C4 C3 -104.9(5) . . . . ?
C3 C4 C5 O13 179.7(4) . . . . ?
O14 C4 C5 O13 -0.6(6) . . . . ?
C3 C4 C5 C6 -2.0(6) . . . . ?
O14 C4 C5 C6 177.8(4) . . . . ?
C17 O13 C5 C4 -100.5(5) . . . . ?
C17 O13 C5 C6 81.1(5) . . . . ?
C2 C1 C6 C5 -2.7(6) . . . . ?
C7 C1 C6 C5 172.0(4) . . . . ?
C4 C5 C6 C1 3.8(6) . . . . ?
O13 C5 C6 C1 -177.9(4) . . . . ?
Tb1 O2 C7 O1 -2.8(5) 1_565 . . . ?
Tb1 O2 C7 C1 178.0(4) 1_565 . . . ?
Tb1 O1 C7 O2 2.8(5) 1_565 . . . ?
Tb1 O1 C7 C1 -178.0(4) 1_565 . . . ?
C6 C1 C7 O2 47.3(6) . . . . ?
C2 C1 C7 O2 -138.2(5) . . . . ?
C6 C1 C7 O1 -131.9(5) . . . . ?
C2 C1 C7 O1 42.6(7) . . . . ?
Tb1 O3 C8 O4 -129.8(7) 1_665 . . . ?
Tb1 O3 C8 C2 52.1(11) 1_665 . . . ?
C3 C2 C8 O3 42.2(7) . . . . ?
C1 C2 C8 O3 -138.8(5) . . . . ?
C3 C2 C8 O4 -136.0(4) . . . . ?
C1 C2 C8 O4 43.0(6) . . . . ?
C4 O14 C9 C10 40.9(6) . . . . ?
C4 O14 C9 C14 -138.9(5) . . . . ?
C14 C9 C10 C11 2.4(8) . . . . ?
O14 C9 C10 C11 -177.5(4) . . . . ?
C9 C10 C11 C12 -0.9(8) . . . . ?
C9 C10 C11 C15 -179.4(4) . . . . ?
C10 C11 C12 C13 -1.1(8) . . . . ?
C15 C11 C12 C13 177.4(5) . . . . ?
C11 C12 C13 C14 1.6(8) . . . . ?
C11 C12 C13 C16 177.3(5) . . . . ?
C10 C9 C14 C13 -1.9(8) . . . . ?
O14 C9 C14 C13 178.0(5) . . . . ?
C12 C13 C14 C9 -0.2(8) . . . . ?
C16 C13 C14 C9 -175.7(5) . . . . ?
Tb1 O8 C15 O7 -9.2(5) 2_765 . . . ?
Tb1 O8 C15 C11 168.3(4) 2_765 . . . ?
Tb1 O7 C15 O8 9.3(5) 2_765 . . . ?
Tb1 O7 C15 C11 -168.2(4) 2_765 . . . ?
C12 C11 C15 O8 -151.3(5) . . . . ?
C10 C11 C15 O8 27.2(7) . . . . ?
C12 C11 C15 O7 26.2(7) . . . . ?
C10 C11 C15 O7 -155.3(5) . . . . ?
C12 C11 C15 Tb1 -63(2) . . . 2_765 ?
C10 C11 C15 Tb1 115.4(17) . . . 2_765 ?
C12 C13 C16 O6 -5.9(9) . . . . ?
C14 C13 C16 O6 169.7(6) . . . . ?
C12 C13 C16 O5 174.0(5) . . . . ?
C14 C13 C16 O5 -10.3(8) . . . . ?
C5 O13 C17 C22 164.7(5) . . . . ?
C5 O13 C17 C18 -15.4(7) . . . . ?
C22 C17 C18 C19 -0.1(8) . . . . ?
O13 C17 C18 C19 -180.0(4) . . . . ?
C17 C18 C19 C20 -0.5(8) . . . . ?
C17 C18 C19 C23 174.8(4) . . . . ?
C18 C19 C20 C21 0.8(8) . . . . ?
C23 C19 C20 C21 -174.5(5) . . . . ?
C19 C20 C21 C22 -0.5(8) . . . . ?
C19 C20 C21 C24 179.7(5) . . . . ?
C18 C17 C22 C21 0.4(8) . . . . ?
O13 C17 C22 C21 -179.8(5) . . . . ?
C20 C21 C22 C17 -0.1(8) . . . . ?
C24 C21 C22 C17 179.7(5) . . . . ?
Tb1 O10 C23 O9 -89.1(10) . . . . ?
Tb1 O10 C23 C19 88.4(10) . . . . ?
Tb1 O9 C23 O10 48.9(7) 2_665 . . . ?
Tb1 O9 C23 C19 -128.6(4) 2_665 . . . ?
C20 C19 C23 O10 -10.1(7) . . . . ?
C18 C19 C23 O10 174.6(5) . . . . ?
C20 C19 C23 O9 167.6(5) . . . . ?
C18 C19 C23 O9 -7.7(7) . . . . ?
C20 C21 C24 O12 0.7(10) . . . . ?
C22 C21 C24 O12 -179.1(7) . . . . ?
C20 C21 C24 O11 -178.2(6) . . . . ?
C22 C21 C24 O11 2.0(9) . . . . ?
